data_4119512
loop_
_publ_author_name
'Lennart Lykke'
'Kim S\/oholm Halskov'
'Bj\/orn Drei\/o Carlsen'
'Victor X. Chen'
'Karl Anker J\/orgensen'

_publ_contact_author_name
;
;
_publ_section_title
;
 Catalytic Asymmetric Diaziridination
;
_journal_name_full 'Journal of the American Chemical Society'
_journal_page_first 4692
_journal_page_last 4695
_journal_paper_doi 10.1021/ja401150m
_journal_volume 135
_journal_year 2013
_chemical_absolute_configuration ad
_chemical_formula_moiety 'C21 H19 Br N2 O2 S'
_chemical_formula_sum 'C21 H19 Br N2 O2 S'
_chemical_formula_weight 443.35
_chemical_name_systematic
;
 ? 
;
_space_group_crystal_system orthorhombic
_space_group_IT_number 19
_space_group_name_Hall 'P 2ac 2ab'
_space_group_name_H-M_alt 'P 21 21 21'
_symmetry_space_group_name_Hall 'P 2ac 2ab'
_symmetry_space_group_name_H-M 'P 21 21 21'
_atom_sites_solution_hydrogens geom
_atom_sites_solution_primary direct
_atom_sites_solution_secondary difmap
_audit_creation_date 2012-09-20
_audit_creation_method
;
  Olex2 1.2
  (compiled May  9 2012 12:37:22, GUI svn.r4230)
;
_cell_angle_alpha 90.00
_cell_angle_beta 90.00
_cell_angle_gamma 90.00
_cell_formula_units_Z 4
_cell_length_a 7.3930(10)
_cell_length_b 13.6537(19)
_cell_length_c 19.656(3)
_cell_measurement_reflns_used 467
_cell_measurement_temperature 296(2)
_cell_measurement_theta_max 14.67
_cell_measurement_theta_min 2.98
_cell_volume 1984.1(5)
_computing_cell_refinement '(Bruker, 2011)'
_computing_data_collection '(Bruker, 2011)'
_computing_data_reduction 'SAINT v7.68A (Bruker, 2009)'
_computing_molecular_graphics
;
O. V. Dolomanov, L. J. Bourhis, R. J. Gildea, J. A. K. Howard and H. Puschmann,
OLEX2: a complete structure solution, refinement and analysis program.
J. Appl. Cryst. (2009). 42, 339-341.
;
_computing_publication_material
;
O. V. Dolomanov, L. J. Bourhis, R. J. Gildea, J. A. K. Howard and H. Puschmann,
OLEX2: a complete structure solution, refinement and analysis program.
J. Appl. Cryst. (2009). 42, 339-341.
;
_computing_structure_refinement
;
XL, G.M. Sheldrick, Acta Cryst.
(2008). A64, 112-122
;
_computing_structure_solution 'SHELXS-97 (Sheldrick, 2008)'
_diffrn_ambient_temperature 296.15
_diffrn_measured_fraction_theta_full 0.998
_diffrn_measured_fraction_theta_max 0.998
_diffrn_measurement_device_type 'Bruker APEX-II CCD'
_diffrn_measurement_method '\f and \w scans'
_diffrn_radiation_monochromator graphite
_diffrn_radiation_type MoK\a
_diffrn_radiation_wavelength 0.71073
_diffrn_reflns_av_R_equivalents 0.1748
_diffrn_reflns_av_unetI/netI 0.1412
_diffrn_reflns_limit_h_max 7
_diffrn_reflns_limit_h_min -7
_diffrn_reflns_limit_k_max 13
_diffrn_reflns_limit_k_min -13
_diffrn_reflns_limit_l_max 19
_diffrn_reflns_limit_l_min -19
_diffrn_reflns_number 11866
_diffrn_reflns_theta_full 20.90
_diffrn_reflns_theta_max 20.90
_diffrn_reflns_theta_min 1.82
_diffrn_source 'fine-focus sealed tube'
_diffrn_standards_number 0
_exptl_absorpt_coefficient_mu 2.196
_exptl_absorpt_correction_T_max 0.7446
_exptl_absorpt_correction_T_min 0.6145
_exptl_absorpt_correction_type none
_exptl_absorpt_process_details
;
SADABS-2008/1 (Bruker,2008) was used for absorption correction.
wR2(int) was 0.0756 before and 0.0624 after correction.
The Ratio of minimum to maximum transmission is 0.8253.
The \l/2 correction factor is 0.0015.
;
_exptl_crystal_colour colourless
_exptl_crystal_density_diffrn 1.488
_exptl_crystal_F_000 908
_exptl_crystal_size_max 0.1
_exptl_crystal_size_mid 0.04
_exptl_crystal_size_min 0.04
_refine_diff_density_max 0.326
_refine_diff_density_min -0.282
_refine_diff_density_rms 0.071
_refine_ls_abs_structure_details 'Flack H D (1983), Acta Cryst. A39, 876-881'
_refine_ls_abs_structure_Flack -0.04(2)
_refine_ls_extinction_method none
_refine_ls_goodness_of_fit_ref 1.017
_refine_ls_hydrogen_treatment riding
_refine_ls_matrix_type full
_refine_ls_number_parameters 245
_refine_ls_number_reflns 2096
_refine_ls_number_restraints 74
_refine_ls_restrained_S_all 1.002
_refine_ls_R_factor_all 0.1377
_refine_ls_R_factor_gt 0.0573
_refine_ls_shift/su_max 0.000
_refine_ls_shift/su_mean 0.000
_refine_ls_structure_factor_coef Fsqd
_refine_ls_weighting_details 'calc w=1/[\s^2^(Fo^2^)+(0.0258P)^2^+0.1350P] where P=(Fo^2^+2Fc^2^)/3'
_refine_ls_weighting_scheme calc
_refine_ls_wR_factor_gt 0.0785
_refine_ls_wR_factor_ref 0.0992
_reflns_number_gt 1192
_reflns_number_total 2096
_reflns_threshold_expression >2sigma(I)
_cod_data_source_file ja401150m_si_002.cif
_cod_data_source_block llfinal_2
_cod_database_code 4119512

loop_
_space_group_symop_id
_space_group_symop_operation_xyz
1 'x, y, z'
2 '-x+1/2, -y, z+1/2'
3 'x+1/2, -y+1/2, -z'
4 '-x, y+1/2, -z+1/2'

loop_
_atom_site_label
_atom_site_type_symbol
_atom_site_fract_x
_atom_site_fract_y
_atom_site_fract_z
_atom_site_U_iso_or_equiv
_atom_site_adp_type
_atom_site_occupancy
_atom_site_symmetry_multiplicity
_atom_site_calc_flag
_atom_site_refinement_flags
Br1 Br 0.52894(17) 1.21917(8) 0.63829(7) 0.0731(5) Uani 1 1 d U
S2 S 1.0283(5) 0.67720(19) 0.71240(19) 0.0587(10) Uani 1 1 d U
C1 C 1.0361(17) 0.3901(8) 0.5993(7) 0.052(3) Uani 1 1 d U
C2 C 0.7804(13) 0.9490(7) 0.6387(6) 0.044(3) Uani 1 1 d U
H2 H 0.8757 0.9188 0.6161 0.053 Uiso 1 1 calc R
C3 C 0.7444(14) 0.7969(8) 0.7071(6) 0.054(3) Uani 1 1 d U
H3 H 0.7633 0.7891 0.7561 0.065 Uiso 1 1 calc R
O4 O 0.9614(13) 0.6604(5) 0.7796(4) 0.077(3) Uani 1 1 d U
C5 C 1.0289(17) 0.5675(7) 0.6672(6) 0.046(3) Uani 1 1 d U
O6 O 1.1965(10) 0.7279(7) 0.7031(5) 0.079(3) Uani 1 1 d U
C8 C 0.5045(19) 1.0385(7) 0.7090(5) 0.059(3) Uani 1 1 d U
H8 H 0.4163 1.0699 0.7348 0.071 Uiso 1 1 calc R
C10 C 0.9576(17) 0.4845(7) 0.6971(5) 0.058(4) Uani 1 1 d U
H10 H 0.9094 0.4878 0.7408 0.070 Uiso 1 1 calc R
C11 C 0.6872(15) 0.8996(8) 0.6863(6) 0.045(3) Uani 1 1 d U
C12 C 0.6987(17) 0.4885(9) 0.4647(7) 0.069(4) Uani 1 1 d U
H12 H 0.7241 0.4380 0.4344 0.083 Uiso 1 1 calc R
C13 C 0.9575(17) 0.3955(7) 0.6621(6) 0.057(4) Uani 1 1 d U
H13 H 0.9044 0.3403 0.6814 0.069 Uiso 1 1 calc R
C14 C 0.7352(14) 1.0442(8) 0.6235(6) 0.053(4) Uani 1 1 d U
H14 H 0.7988 1.0793 0.5908 0.064 Uiso 1 1 calc R
C15 C 0.5903(15) 1.0868(7) 0.6588(6) 0.051(4) Uani 1 1 d U
N16 N 0.8811(10) 0.7457(5) 0.6647(4) 0.043(2) Uani 1 1 d U
C17 C 1.1074(15) 0.4734(9) 0.5693(6) 0.068(4) Uani 1 1 d U
H17 H 1.1576 0.4705 0.5259 0.081 Uiso 1 1 calc R
C18 C 0.6372(16) 0.6384(8) 0.5567(7) 0.053(3) Uani 1 1 d U
C19 C 1.1027(15) 0.5617(8) 0.6050(7) 0.061(4) Uani 1 1 d U
H19 H 1.1518 0.6176 0.5853 0.073 Uiso 1 1 calc R
C20 C 0.7086(18) 0.6565(9) 0.4945(7) 0.077(5) Uani 1 1 d U
H20 H 0.7368 0.7207 0.4828 0.092 Uiso 1 1 calc R
N21 N 0.6942(12) 0.7053(7) 0.6719(5) 0.052(3) Uani 1 1 d U
C22 C 0.5855(15) 0.5436(7) 0.5724(6) 0.059(4) Uani 1 1 d U
H22 H 0.5290 0.5301 0.6136 0.071 Uiso 1 1 calc R
C24 C 0.5482(18) 0.9427(7) 0.7218(5) 0.063(4) Uani 1 1 d U
H24 H 0.4844 0.9071 0.7543 0.076 Uiso 1 1 calc R
C26 C 1.0314(18) 0.2931(7) 0.5617(5) 0.088(4) Uani 1 1 d U
H26A H 1.0559 0.2408 0.5930 0.132 Uiso 1 1 calc R
H26B H 1.1214 0.2933 0.5265 0.132 Uiso 1 1 calc R
H26C H 0.9140 0.2839 0.5418 0.132 Uiso 1 1 calc R
C27 C 0.5975(13) 0.7223(8) 0.6054(6) 0.066(4) Uani 1 1 d U
H27A H 0.6376 0.7836 0.5855 0.079 Uiso 1 1 calc R
H27B H 0.4683 0.7267 0.6133 0.079 Uiso 1 1 calc R
C31 C 0.7405(16) 0.5836(10) 0.4486(7) 0.076(4) Uani 1 1 d U
H31 H 0.7906 0.5983 0.4064 0.092 Uiso 1 1 calc R
C4 C 0.6185(16) 0.4690(8) 0.5264(7) 0.067(4) Uani 1 1 d U
H4 H 0.5861 0.4051 0.5373 0.080 Uiso 1 1 calc R

loop_
_atom_site_aniso_label
_atom_site_aniso_U_11
_atom_site_aniso_U_22
_atom_site_aniso_U_33
_atom_site_aniso_U_23
_atom_site_aniso_U_13
_atom_site_aniso_U_12
Br1 0.0977(11) 0.0447(6) 0.0769(10) 0.0043(8) 0.0023(10) 0.0100(8)
S2 0.067(3) 0.0433(17) 0.066(3) -0.0056(17) -0.015(3) 0.009(2)
C1 0.046(8) 0.051(6) 0.060(8) -0.002(6) -0.010(8) 0.010(7)
C2 0.044(8) 0.039(6) 0.050(9) -0.014(7) 0.010(7) 0.000(5)
C3 0.063(8) 0.047(6) 0.051(8) -0.003(5) 0.011(6) 0.005(5)
O4 0.121(7) 0.061(5) 0.048(5) 0.000(4) -0.014(6) 0.025(6)
C5 0.053(9) 0.036(5) 0.051(7) -0.006(5) -0.010(7) 0.010(6)
O6 0.059(5) 0.053(5) 0.126(8) -0.014(6) -0.025(5) -0.002(4)
C8 0.066(9) 0.051(6) 0.060(9) 0.001(6) 0.018(8) 0.016(7)
C10 0.065(10) 0.051(6) 0.057(8) -0.004(5) 0.008(8) 0.005(8)
C11 0.043(8) 0.037(6) 0.056(11) -0.002(6) -0.004(6) -0.002(5)
C12 0.074(11) 0.050(7) 0.084(11) -0.022(8) -0.011(9) 0.016(8)
C13 0.084(10) 0.032(5) 0.056(8) 0.017(5) -0.003(8) 0.003(7)
C14 0.068(9) 0.047(6) 0.045(10) 0.005(6) 0.009(7) -0.009(6)
C15 0.062(9) 0.032(6) 0.059(10) 0.006(6) 0.004(6) 0.004(5)
N16 0.042(4) 0.037(5) 0.048(6) 0.000(4) 0.006(4) 0.002(3)
C17 0.072(11) 0.071(7) 0.061(10) -0.008(6) 0.032(8) 0.001(8)
C18 0.054(9) 0.037(6) 0.068(8) -0.002(6) -0.019(7) 0.002(6)
C19 0.063(10) 0.054(7) 0.067(9) 0.001(6) 0.015(8) -0.003(7)
C20 0.108(13) 0.032(7) 0.089(11) 0.007(7) 0.009(10) -0.011(8)
N21 0.050(5) 0.039(6) 0.067(7) 0.000(5) 0.007(5) 0.002(5)
C22 0.075(11) 0.047(6) 0.056(9) 0.003(6) -0.011(7) -0.003(7)
C24 0.085(10) 0.041(6) 0.064(10) 0.007(6) 0.035(8) -0.003(7)
C26 0.101(10) 0.066(6) 0.096(10) -0.024(7) -0.025(9) 0.024(10)
C27 0.054(8) 0.055(6) 0.090(9) -0.011(7) -0.025(6) 0.016(7)
C31 0.073(10) 0.081(8) 0.075(11) 0.001(8) 0.023(9) -0.002(10)
C4 0.072(11) 0.029(6) 0.100(13) 0.002(7) -0.012(9) 0.006(7)

loop_
_atom_type_symbol
_atom_type_description
_atom_type_scat_dispersion_real
_atom_type_scat_dispersion_imag
_atom_type_scat_source
C C 0.0033 0.0016 'International Tables Vol C Tables 4.2.6.8 and 6.1.1.4'
H H 0.0000 0.0000 'International Tables Vol C Tables 4.2.6.8 and 6.1.1.4'
N N 0.0061 0.0033 'International Tables Vol C Tables 4.2.6.8 and 6.1.1.4'
O O 0.0106 0.0060 'International Tables Vol C Tables 4.2.6.8 and 6.1.1.4'
S S 0.1246 0.1234 'International Tables Vol C Tables 4.2.6.8 and 6.1.1.4'
Br Br -0.2901 2.4595 'International Tables Vol C Tables 4.2.6.8 and 6.1.1.4'

loop_
_geom_angle_atom_site_label_1
_geom_angle_atom_site_label_2
_geom_angle_atom_site_label_3
_geom_angle
O4 S2 C5 109.5(5)
O4 S2 O6 119.6(6)
O4 S2 N16 111.9(5)
O6 S2 C5 110.4(6)
O6 S2 N16 102.5(5)
N16 S2 C5 101.1(5)
C13 C1 C17 120.2(12)
C13 C1 C26 118.5(12)
C17 C1 C26 121.2(12)
C11 C2 C14 120.0(10)
N16 C3 C11 118.2(10)
N21 C3 C11 125.8(10)
N21 C3 N16 60.6(6)
C10 C5 S2 119.2(9)
C19 C5 S2 121.1(10)
C19 C5 C10 119.7(11)
C15 C8 C24 119.4(11)
C5 C10 C13 120.3(11)
C2 C11 C3 120.4(11)
C2 C11 C24 121.5(11)
C24 C11 C3 117.8(11)
C31 C12 C4 118.9(13)
C1 C13 C10 119.4(11)
C2 C14 C15 118.1(11)
C8 C15 Br1 120.4(9)
C8 C15 C14 121.3(10)
C14 C15 Br1 118.1(9)
C3 N16 S2 112.5(7)
C3 N16 N21 59.4(6)
N21 N16 S2 109.5(6)
C1 C17 C19 119.0(12)
C20 C18 C22 118.6(13)
C20 C18 C27 120.3(12)
C22 C18 C27 120.8(13)
C5 C19 C17 121.3(12)
C18 C20 C31 122.1(13)
C3 N21 N16 59.9(6)
C3 N21 C27 113.3(9)
N16 N21 C27 107.4(8)
C4 C22 C18 119.6(13)
C8 C24 C11 119.4(11)
N21 C27 C18 109.7(9)
C20 C31 C12 119.9(14)
C12 C4 C22 120.7(12)

loop_
_geom_bond_atom_site_label_1
_geom_bond_atom_site_label_2
_geom_bond_distance
Br1 C15 1.907(10)
S2 O4 1.430(8)
S2 C5 1.741(10)
S2 O6 1.435(8)
S2 N16 1.714(8)
C1 C13 1.367(13)
C1 C17 1.385(14)
C1 C26 1.517(12)
C2 C11 1.344(14)
C2 C14 1.374(12)
C3 C11 1.521(14)
C3 N16 1.484(12)
C3 N21 1.476(13)
C5 C10 1.381(12)
C5 C19 1.342(13)
C8 C15 1.346(13)
C8 C24 1.371(12)
C10 C13 1.396(12)
C11 C24 1.374(14)
C12 C31 1.372(15)
C12 C4 1.377(15)
C14 C15 1.402(13)
N16 N21 1.494(10)
C17 C19 1.395(14)
C18 C20 1.355(15)
C18 C22 1.385(13)
C18 C27 1.521(14)
C20 C31 1.365(15)
N21 C27 1.509(12)
C22 C4 1.383(14)
